data_7200521
loop_
_publ_author_name
'Cunha-Silva, Lu\'is'
'Lima, S\'ergio'
'Ananias, Duarte'
'Silva, Patr\'icia'
'Mafra, Lu\'is'
'Carlos, Lu\'is D.'
'Pillinger, Martyn'
'Valente, Anabela A.'
'Almeida Paz, Filipe A.'
'Rocha, Jo\~ao'

_publ_section_title
;
 Multi-functional rare-earth hybrid layered networks: photoluminescence
 and catalysis studies
;
_journal_issue 17
_journal_name_full 'Journal of Materials Chemistry'
_journal_page_first 2618
_journal_paper_doi 10.1039/b817381h
_journal_volume 19
_journal_year 2009
_chemical_formula_moiety 'C4 H10 N Nd O9 P2'
_chemical_formula_sum 'C4 H10 N Nd O9 P2'
_chemical_formula_weight 422.31
_chemical_name_systematic
;
?
;
_space_group_IT_number 61
_symmetry_cell_setting orthorhombic
_symmetry_space_group_name_Hall '-P 2ac 2ab'
_symmetry_space_group_name_H-M 'P b c a'
_audit_creation_date '04 October 2008'
_audit_creation_method 'Manual editing plus fullprof.2k'
_cell_angle_alpha 90.00000
_cell_angle_beta 90.00000
_cell_angle_gamma 90.00000
_cell_formula_units_Z 8
_cell_length_a 9.7736(14)
_cell_length_b 10.2529(15)
_cell_length_c 20.400(3)
_cell_measurement_temperature 298
_cell_volume 2044.2(5)
_computing_molecular_graphics 'Crystal Impact Diamond 3.1f'
_computing_structure_refinement FULLPROF
_computing_structure_solution eXpo2004
_diffrn_ambient_temperature 298
_diffrn_detector 'Imaging Plate'
_diffrn_detector_type 'MAR 345'
_diffrn_measurement_method Debye-Scherrer
_diffrn_radiation_monochromator 0.71013(1)
_diffrn_radiation_type X-ray
_diffrn_source Synchrotron
_exptl_crystal_density_diffrn 2.744
_pd_instr_location
;
MAR 345 Imaging Plate instrument belonging to the Swiss-Norwegian BM01a
beam line (bending magnet source) at the European Synchrotron Radiation
Facility (ESRF), Grenoble, France.
;
_pd_meas_2theta_range_inc 0.035838
_pd_meas_2theta_range_max 48.98362
_pd_meas_2theta_range_min 2.00000
_pd_meas_number_of_points 1312
_pd_meas_scan_method cont
_pd_proc_2theta_range_inc 0.035838
_pd_proc_2theta_range_max 49.0311
_pd_proc_2theta_range_min 2.0475
_pd_proc_ls_background_function 'Fixed points'
_pd_proc_ls_pref_orient_corr
;
None
;
_pd_proc_ls_profile_function Gaussian
_pd_proc_ls_prof_R_factor 4.6961
_pd_proc_ls_prof_wR_expected 1.9777
_pd_proc_ls_prof_wR_factor 6.3289
_pd_proc_wavelength 0.710130
_pd_spec_mounting
;
Hilgenberg borosilicate glass capillary
(ca. 0.4 mm of diameter)
;
_refine_ls_number_parameters 62
_refine_ls_number_reflns 2170
_refine_ls_number_restraints 27
_refine_ls_R_I_factor 9.8831
_cod_data_source_file b817381h.txt
_cod_data_source_block 04
_cod_depositor_comments
;
The following automatic conversions were performed:
'_symmetry_cell_setting' value 'Orthorhombic' changed to 'orthorhombic'
according to '/home/saulius/struct/CIF-dictionaries/cif_core.dic'
dictionary named 'cif_core.dic' version 2.4.1 from 2010-06-29.

Automatic conversion script
Id: cif_fix_enum 1527 2010-12-29 10:47:43Z saulius 
;
_cod_database_code 7200521
_pd_proc_ls_prof_cr_factor 11.8444
_pd_proc_ls_prof_cwr_factor 13.5092
_pd_proc_ls_prof_cwr_expected 4.2215
_pd_proc_ls_prof_chi2 10.2407
_pd_proc_ls_prof_echi2 10.2407

loop_
_symmetry_equiv_pos_as_xyz
'x, y, z'
'x+1/2, -y+1/2, -z'
'-x, y+1/2, -z+1/2'
'-x+1/2, -y, z+1/2'
'-x, -y, -z'
'-x-1/2, y-1/2, z'
'x, -y-1/2, z-1/2'
'x-1/2, y, -z-1/2'

loop_
_atom_site_label
_atom_site_fract_x
_atom_site_fract_y
_atom_site_fract_z
_atom_site_U_iso_or_equiv
_atom_site_occupancy
_atom_site_adp_type
_atom_site_type_symbol
ND1 0.3610(4) 0.5421(4) 0.33734(19) 0.01267 1.00000 Uiso ND
P1 1.0842(8) 0.7203(8) 0.4157(4) 0.01267 1.00000 Uiso P
P2 1.0163(8) 0.3784(7) 0.3112(4) 0.01267 1.00000 Uiso P
O2 0.5235(3) 0.591(3) 0.4358(7) 0.01267 1.00000 Uiso O
C1 0.62789(10) 0.5703(5) 0.40287(18) 0.01267 1.00000 Uiso C
O4 1.148(2) 0.8550(8) 0.4057(10) 0.01267 1.00000 Uiso O
O6 0.9260(14) 0.4510(13) 0.2618(11) 0.01267 1.00000 Uiso O
O8 1.1642(9) 0.4220(13) 0.3025(11) 0.01267 1.00000 Uiso O
O1 0.6172(3) 0.490(2) 0.3576(10) 0.01267 1.00000 Uiso O
O7 1.0047(16) 0.2326(7) 0.2981(13) 0.01267 1.00000 Uiso O
O5 1.1973(17) 0.6182(11) 0.4140(10) 0.01267 1.00000 Uiso O
O1W 0.248(4) 0.681(4) 0.2489(16) 0.01267 1.00000 Uiso O
O3 1.016(2) 0.7164(13) 0.4833(9) 0.01267 1.00000 Uiso O
H3 1.02728 0.78884 0.50347 0.01267 1.00000 Uiso H
C2 0.76708(12) 0.6069(10) 0.4292(4) 0.01267 1.00000 Uiso C
H2A 0.77417 0.69829 0.43656 0.01267 1.00000 Uiso H
H2B 0.78996 0.55824 0.46584 0.01267 1.00000 Uiso H
C3 0.944(3) 0.4428(17) 0.3873(6) 0.01267 1.00000 Uiso C
H3A 0.88512 0.38102 0.40679 0.01267 1.00000 Uiso H
H3B 1.01718 0.46324 0.41761 0.01267 1.00000 Uiso H
N1 0.8632(12) 0.5687(8) 0.3721(7) 0.01267 1.00000 Uiso N
H1 0.81275 0.55216 0.33491 0.01267 1.00000 Uiso H
C4 0.9595(17) 0.6811(17) 0.3522(7) 0.01267 1.00000 Uiso C
H4A 0.90817 0.75857 0.34175 0.01267 1.00000 Uiso H
H4B 1.01113 0.65921 0.31245 0.01267 1.00000 Uiso H

loop_
_atom_type_symbol
_atom_type_scat_Cromer_Mann_a1
_atom_type_scat_Cromer_Mann_b1
_atom_type_scat_Cromer_Mann_a2
_atom_type_scat_Cromer_Mann_b2
_atom_type_scat_Cromer_Mann_a3
_atom_type_scat_Cromer_Mann_b3
_atom_type_scat_Cromer_Mann_a4
_atom_type_scat_Cromer_Mann_b4
_atom_type_scat_Cromer_Mann_c
_atom_type_scat_dispersion_real
_atom_type_scat_dispersion_imag
_atom_type_scat_source
ND 22.68450 2.66248 19.68470 0.21063 12.77400 15.88500 2.85137 137.90300 1.98486 -0.53500 3.01800 International_Tables_for_Crystallography_Vol.C(1991)_Tables_6.1.1.4_and_6.1.1.5
P 6.43450 1.90670 4.17910 27.15700 1.78000 0.52600 1.49080 68.16450 1.11490 0.09000 0.09500 International_Tables_for_Crystallography_Vol.C(1991)_Tables_6.1.1.4_and_6.1.1.5
O 3.04850 13.27710 2.28680 5.70110 1.54630 0.32390 0.86700 32.90890 0.25080 0.00800 0.00600 International_Tables_for_Crystallography_Vol.C(1991)_Tables_6.1.1.4_and_6.1.1.5
C 2.31000 20.84390 1.02000 10.20750 1.58860 0.56870 0.86500 51.65120 0.21560 0.00200 0.00200 International_Tables_for_Crystallography_Vol.C(1991)_Tables_6.1.1.4_and_6.1.1.5
H 0.49300 10.51090 0.32291 26.12570 0.14019 3.14236 0.04081 57.79970 0.00304 0.00000 0.00000 International_Tables_for_Crystallography_Vol.C(1991)_Tables_6.1.1.4_and_6.1.1.5
N 12.21260 0.00570 3.13220 9.89330 2.01250 28.99750 1.16630 0.58260 -11.52900 0.00400 0.00300 International_Tables_for_Crystallography_Vol.C(1991)_Tables_6.1.1.4_and_6.1.1.5

loop_
_geom_angle_atom_site_label_1
_geom_angle_atom_site_label_2
_geom_angle_atom_site_label_3
_geom_angle
_geom_angle_site_symmetry_1
_geom_angle_site_symmetry_3
_geom_angle_publ_flag
O6 Nd1 O5 153.33(16) 8_556 1_455 ?
O6 Nd1 O4 101.38(17) 8_556 6_755 ?
O5 Nd1 O4 81.58(16) 1_455 6_755 ?
O6 Nd1 O8 75.73(15) 8_556 1_455 ?
O5 Nd1 O8 79.73(16) 1_455 1_455 ?
O4 Nd1 O8 74.23(15) 6_755 1_455 ?
O6 Nd1 O7 83.76(18) 8_556 6_765 ?
O5 Nd1 O7 108.09(18) 1_455 6_765 ?
O4 Nd1 O7 147.52(14) 6_755 6_765 ?
O8 Nd1 O7 137.25(14) 1_455 6_765 ?
O6 Nd1 O1W 74.22(17) 8_556 . ?
O5 Nd1 O1W 89.32(16) 1_455 . ?
O4 Nd1 O1W 148.36(13) 6_755 . ?
O8 Nd1 O1W 74.35(16) 1_455 . ?
O7 Nd1 O1W 64.04(15) 6_765 . ?
O6 Nd1 O1 77.99(16) 8_556 . ?
O5 Nd1 O1 127.96(14) 1_455 . ?
O4 Nd1 O1 77.05(13) 6_755 . ?
O8 Nd1 O1 135.88(14) 1_455 . ?
O7 Nd1 O1 72.69(12) 6_765 . ?
O1W Nd1 O1 130.27(14) . . ?
O6 Nd1 O2 125.65(14) 8_556 . ?
O5 Nd1 O2 80.84(11) 1_455 . ?
O4 Nd1 O2 74.08(15) 6_755 . ?
O8 Nd1 O2 144.79(14) 1_455 . ?
O7 Nd1 O2 76.97(16) 6_765 . ?
O1W Nd1 O2 134.40(17) . . ?
O1 Nd1 O2 47.85(15) . . ?
O6 Nd1 C1 101.19(17) 8_556 . ?
O5 Nd1 C1 105.45(16) 1_455 . ?
O4 Nd1 C1 81.06(18) 6_755 . ?
O8 Nd1 C1 153.78(18) 1_455 . ?
O7 Nd1 C1 66.52(18) 6_765 . ?
O1W Nd1 C1 130.56(19) . . ?
O1 Nd1 C1 24.88(14) . . ?
O2 Nd1 C1 24.80(14) . . ?
O5 P1 O4 108.8(2) . . ?
O5 P1 O3 108.8(3) . . ?
O4 P1 O3 108.8(3) . . ?
O5 P1 C4 108.5(3) . . ?
O4 P1 C4 112.0(3) . . ?
O3 P1 C4 109.8(3) . . ?
O7 P2 O8 109.8(3) . . ?
O7 P2 O6 108.5(3) . . ?
O8 P2 O6 109.2(3) . . ?
O7 P2 C3 118.3(3) . . ?
O8 P2 C3 111.0(3) . . ?
O6 P2 C3 99.3(3) . . ?
C1 O2 Nd1 93.1(4) . . ?
O2 C1 O1 116.5(7) . . ?
O2 C1 C2 120.6(5) . . ?
O1 C1 C2 120.3(7) . . ?
O2 C1 Nd1 62.1(3) . . ?
O1 C1 Nd1 61.4(4) . . ?
C2 C1 Nd1 169.6(5) . . ?
P1 O4 Nd1 142.6(2) . 6_765 ?
P2 O6 Nd1 158.1(3) . 8_656 ?
P2 O8 Nd1 151.6(3) . 1_655 ?
C1 O1 Nd1 93.8(4) . . ?
P2 O7 Nd1 132.4(3) . 6_755 ?
P1 O5 Nd1 137.1(3) . 1_655 ?
P1 O3 H3 109.4 . . ?
C1 C2 N1 102.6(5) . . ?
C1 C2 H2A 111.2 . . ?
N1 C2 H2A 111.3 . . ?
C1 C2 H2B 111.2 . . ?
N1 C2 H2B 111.2 . . ?
H2A C2 H2B 109.2 . . ?
N1 C3 P2 109.0(4) . . ?
N1 C3 H3A 109.9 . . ?
P2 C3 H3A 109.8 . . ?
N1 C3 H3B 109.9 . . ?
P2 C3 H3B 109.8 . . ?
H3A C3 H3B 108.3 . . ?
C4 N1 C3 111.6(5) . . ?
C4 N1 C2 112.3(4) . . ?
C3 N1 C2 111.6(4) . . ?
C4 N1 H1 106.9 . . ?
C3 N1 H1 107.1 . . ?
C2 N1 H1 107.0 . . ?
N1 C4 P1 112.6(4) . . ?
N1 C4 H4A 109.2 . . ?
P1 C4 H4A 109.1 . . ?
N1 C4 H4B 109.0 . . ?
P1 C4 H4B 109.0 . . ?
H4A C4 H4B 107.8 . . ?

loop_
_geom_bond_atom_site_label_1
_geom_bond_atom_site_label_2
_geom_bond_distance
_geom_bond_site_symmetry_2
_geom_bond_publ_flag
Nd1 O6 2.316(4) 8_556 ?
Nd1 O5 2.372(4) 1_455 ?
Nd1 O4 2.372(5) 6_755 ?
Nd1 O8 2.393(4) 1_455 ?
Nd1 O7 2.486(4) 6_765 ?
Nd1 O1W 2.554(5) . ?
Nd1 O1 2.593(4) . ?
Nd1 O2 2.610(4) . ?
Nd1 C1 2.948(7) . ?
P1 O5 1.520(5) . ?
P1 O4 1.531(5) . ?
P1 O3 1.534(4) . ?
P1 C4 1.826(6) . ?
P2 O7 1.522(4) . ?
P2 O8 1.523(5) . ?
P2 O6 1.533(5) . ?
P2 C3 1.831(7) . ?
O2 C1 1.239(7) . ?
C1 O1 1.243(7) . ?
C1 C2 1.508(11) . ?
O4 Nd1 2.372(5) 6_765 ?
O6 Nd1 2.316(4) 8_656 ?
O8 Nd1 2.393(4) 1_655 ?
O7 Nd1 2.486(4) 6_755 ?
O5 Nd1 2.372(4) 1_655 ?
O3 H3 0.8200 . ?
C2 N1 1.548(10) . ?
C2 H2A 0.9700 . ?
C2 H2B 0.9700 . ?
C3 N1 1.544(9) . ?
C3 H3A 0.9700 . ?
C3 H3B 0.9700 . ?
N1 C4 1.541(8) . ?
N1 H1 0.9100 . ?
C4 H4A 0.9700 . ?
C4 H4B 0.9700 . ?

loop_
_geom_hbond_atom_site_label_D
_geom_hbond_atom_site_label_H
_geom_hbond_atom_site_label_A
_geom_hbond_distance_DH
_geom_hbond_distance_HA
_geom_hbond_distance_DA
_geom_hbond_angle_DHA
_geom_hbond_site_symmetry_A
O3 H3 O2 0.82 1.79 2.574(7) 160.5 2_566

loop_
_geom_torsion_atom_site_label_1
_geom_torsion_atom_site_label_2
_geom_torsion_atom_site_label_3
_geom_torsion_atom_site_label_4
_geom_torsion
_geom_torsion_site_symmetry_1
_geom_torsion_site_symmetry_2
_geom_torsion_site_symmetry_3
_geom_torsion_site_symmetry_4
_geom_torsion_publ_flag
O6 Nd1 O2 C1 10.7(5) 8_556 . . . ?
O5 Nd1 O2 C1 -172.8(5) 1_455 . . . ?
O4 Nd1 O2 C1 103.4(4) 6_755 . . . ?
O8 Nd1 O2 C1 130.0(4) 1_455 . . . ?
O7 Nd1 O2 C1 -61.7(5) 6_765 . . . ?
O1W Nd1 O2 C1 -92.9(5) . . . . ?
O1 Nd1 O2 C1 16.6(4) . . . . ?
Nd1 O2 C1 O1 -29.6(6) . . . . ?
Nd1 O2 C1 C2 168.5(6) . . . . ?
O6 Nd1 C1 O2 -171.2(4) 8_556 . . . ?
O5 Nd1 C1 O2 7.4(5) 1_455 . . . ?
O4 Nd1 C1 O2 -71.3(4) 6_755 . . . ?
O8 Nd1 C1 O2 -90.8(5) 1_455 . . . ?
O7 Nd1 C1 O2 110.7(5) 6_765 . . . ?
O1W Nd1 C1 O2 110.1(4) . . . . ?
O1 Nd1 C1 O2 -149.7(7) . . . . ?
O6 Nd1 C1 O1 -21.5(4) 8_556 . . . ?
O5 Nd1 C1 O1 157.1(4) 1_455 . . . ?
O4 Nd1 C1 O1 78.5(3) 6_755 . . . ?
O8 Nd1 C1 O1 58.9(6) 1_455 . . . ?
O7 Nd1 C1 O1 -99.5(4) 6_765 . . . ?
O1W Nd1 C1 O1 -100.2(4) . . . . ?
O2 Nd1 C1 O1 149.7(7) . . . . ?
O6 Nd1 C1 C2 81(3) 8_556 . . . ?
O5 Nd1 C1 C2 -101(3) 1_455 . . . ?
O4 Nd1 C1 C2 -179(100) 6_755 . . . ?
O8 Nd1 C1 C2 161(2) 1_455 . . . ?
O7 Nd1 C1 C2 3(3) 6_765 . . . ?
O1W Nd1 C1 C2 2(3) . . . . ?
O1 Nd1 C1 C2 102(3) . . . . ?
O2 Nd1 C1 C2 -108(3) . . . . ?
O5 P1 O4 Nd1 122.9(4) . . . 6_765 ?
O3 P1 O4 Nd1 -118.7(4) . . . 6_765 ?
C4 P1 O4 Nd1 2.9(5) . . . 6_765 ?
O7 P2 O6 Nd1 -78.2(10) . . . 8_656 ?
O8 P2 O6 Nd1 41.5(11) . . . 8_656 ?
C3 P2 O6 Nd1 157.7(9) . . . 8_656 ?
O7 P2 O8 Nd1 -135.7(5) . . . 1_655 ?
O6 P2 O8 Nd1 105.4(6) . . . 1_655 ?
C3 P2 O8 Nd1 -3.0(7) . . . 1_655 ?
O2 C1 O1 Nd1 29.9(6) . . . . ?
C2 C1 O1 Nd1 -168.2(6) . . . . ?
O6 Nd1 O1 C1 158.5(4) 8_556 . . . ?
O5 Nd1 O1 C1 -28.4(4) 1_455 . . . ?
O4 Nd1 O1 C1 -96.7(4) 6_755 . . . ?
O8 Nd1 O1 C1 -147.1(4) 1_455 . . . ?
O7 Nd1 O1 C1 71.3(4) 6_765 . . . ?
O1W Nd1 O1 C1 101.5(4) . . . . ?
O2 Nd1 O1 C1 -16.6(4) . . . . ?
O8 P2 O7 Nd1 48.2(4) . . . 6_755 ?
O6 P2 O7 Nd1 167.5(3) . . . 6_755 ?
C3 P2 O7 Nd1 -80.6(4) . . . 6_755 ?
O4 P1 O5 Nd1 -62.0(4) . . . 1_655 ?
O3 P1 O5 Nd1 179.6(4) . . . 1_655 ?
C4 P1 O5 Nd1 60.2(5) . . . 1_655 ?
O2 C1 C2 N1 -177.9(6) . . . . ?
O1 C1 C2 N1 20.9(8) . . . . ?
Nd1 C1 C2 N1 -75(3) . . . . ?
O7 P2 C3 N1 -135.2(4) . . . . ?
O8 P2 C3 N1 96.5(4) . . . . ?
O6 P2 C3 N1 -18.2(5) . . . . ?
P2 C3 N1 C4 -69.5(6) . . . . ?
P2 C3 N1 C2 164.0(4) . . . . ?
C1 C2 N1 C4 128.2(5) . . . . ?
C1 C2 N1 C3 -105.7(6) . . . . ?
C3 N1 C4 P1 -58.8(6) . . . . ?
C2 N1 C4 P1 67.3(6) . . . . ?
O5 P1 C4 N1 77.5(5) . . . . ?
O4 P1 C4 N1 -162.3(4) . . . . ?
O3 P1 C4 N1 -41.3(5) . . . . ?
